data_9010038
loop_
_publ_author_name
'Hawthorne, F. C.'
'Ungaretti, L.'
'Oberti, R.'
'Bottazzi, P.'
'Czamanske, G. K.'

_publ_section_title
;
 Li: an important component in igneous alkali amphiboles
 Sample: A(8)
;
_journal_name_full 'American Mineralogist'
_journal_page_first 733
_journal_page_last 745
_journal_volume 78
_journal_year 1993
_chemical_compound_source 'Questa caldera, New Mexico'
_chemical_formula_sum
;Al0.12 F1.2 Fe3.57 H0.8 K0.245 Li0.36 Mg0.2 Mn0.67 Na2.47 O22.8 Si7.88 Ti0.1
 Zn0.1
;
_chemical_name_mineral Fluor-arfvedsonite
_space_group_IT_number 12
_symmetry_space_group_name_Hall '-C 2y'
_symmetry_space_group_name_H-M 'C 1 2/m 1'
_cell_angle_alpha 90
_cell_angle_beta 103.72
_cell_angle_gamma 90
_cell_formula_units_Z 2
_cell_length_a 9.816
_cell_length_b 18.004
_cell_length_c 5.325
_cell_volume 914.220
_database_code_amcsd 0001593
_exptl_crystal_density_diffrn 3.394
_cod_original_formula_sum 'O22.8 F1.2 (Si7.88 Al.12) Mg.2 Fe3.57 Mn.67 Ti.1 Zn.1 Li.36 Na2.47 K.245 H.8'
_cod_database_code 9010038

loop_
_space_group_symop_operation_xyz
x,y,z
1/2+x,1/2+y,z
x,-y,z
1/2+x,1/2-y,z
-x,y,-z
1/2-x,1/2+y,-z
-x,-y,-z
1/2-x,1/2-y,-z

loop_
_atom_site_label
_atom_site_fract_x
_atom_site_fract_y
_atom_site_fract_z
_atom_site_occupancy
_atom_site_U_iso_or_equiv
_atom_site_type_symbol
_atom_site_attached_hydrogens
O1 0.11130 0.09050 0.20730 1.00000 0.00849 O 0
O2 0.12010 0.17200 0.73650 1.00000 0.00887 O 0
O3 0.11160 0.00000 0.70810 0.40000 0.01267 O 0
F 0.11160 0.00000 0.70810 0.60000 0.01267 F 0
O4 0.36530 0.24900 0.80000 1.00000 0.01153 O 0
O5 0.34980 0.12820 0.08110 1.00000 0.01127 O 0
O6 0.34070 0.12030 0.57830 1.00000 0.01115 O 0
O7 0.33400 0.00000 0.29790 1.00000 0.01191 O 0
SiT1 0.28010 0.08570 0.29060 0.98500 0.00608 Si 0
AlT1 0.28010 0.08570 0.29060 0.01500 0.00608 Al 0
SiT2 0.29030 0.17040 0.80120 0.98500 0.00595 Si 0
AlT2 0.29030 0.17040 0.80120 0.01500 0.00595 Al 0
MgM1 0.00000 0.09060 0.50000 0.10000 0.00773 Mg 0
Fe2+M1 0.00000 0.09060 0.50000 0.68000 0.00773 Fe 0
MnM1 0.00000 0.09060 0.50000 0.22000 0.00773 Mn 0
Fe2+M2 0.00000 0.18260 0.00000 0.13000 0.00697 Fe 0
Fe3+M2 0.00000 0.18260 0.00000 0.77000 0.00697 Fe 0
TiM2 0.00000 0.18260 0.00000 0.05000 0.00697 Ti 0
ZnM2 0.00000 0.18260 0.00000 0.05000 0.00697 Zn 0
LiM3 0.00000 0.00000 0.00000 0.36000 0.00785 Li 0
Fe2+M3 0.00000 0.00000 0.00000 0.41000 0.00785 Fe 0
MnM3 0.00000 0.00000 0.00000 0.23000 0.00785 Mn 0
NaM4 0.00000 0.27760 0.50000 1.00000 0.01570 Na 0
KA 0.00000 0.50000 0.00000 0.09500 0.07979 K 0
NaA 0.00000 0.50000 0.00000 0.18200 0.07979 Na 0
KAm 0.04800 0.50000 0.10550 0.07500 0.03749 K 0
NaAm 0.04800 0.50000 0.10550 0.14400 0.03749 Na 0
H 0.19650 0.00000 0.73290 0.40000 0.06067 H 0

loop_
_cod_changelog_entry_id
_cod_changelog_entry_author
_cod_changelog_entry_date
_cod_changelog_entry_text
1
;cod-tools version 3.8.0
Id: cif_guess_AMCSD_atom_types 9581 2023-05-17 12:35:41Z saulius
;
2023-05-23T09:20:46+03:00
;Derived atom types and hydrogen counts
from atom names that follow the AMCSD naming convention
(Wat == water, O-H == hydroxyl).
;

loop_
_cod_related_entry_id
_cod_related_entry_database
_cod_related_entry_code
1 AMCSD 0001593
